data_1518959
loop_
_publ_author_name
'Zheng, Jun'
'Wu, Mingyan'
'Jiang, Feilong'
'Su, Weiping'
'Hong, Maochun'

_publ_section_title
;
 Stable porphyrin Zr and Hf metal--organic frameworks featuring 2.5 nm
 cages: high surface areas, SCSC transformations and catalyses
;
_journal_issue 6
_journal_name_full 'Chem. Sci.'
_journal_page_first 3466
_journal_paper_doi 10.1039/C5SC00213C
_journal_volume 6
_journal_year 2015
_chemical_formula_sum 'C216 H124 Cu3 Hf6 N12 O32'
_chemical_formula_weight 4660.82
_chemical_name_systematic
;
 ?
;
_space_group_crystal_system cubic
_space_group_IT_number 221
_space_group_name_Hall '-P 4 2 3'
_space_group_name_H-M_alt 'P m -3 m'
_symmetry_space_group_name_Hall '-P 4 2 3'
_symmetry_space_group_name_H-M 'P m -3 m'
_atom_sites_solution_hydrogens geom
_audit_creation_method SHELXL-2013
_audit_update_record
;
2015-01-16 deposited with the CCDC.
2015-03-31 downloaded from the CCDC.
;
_cell_angle_alpha 90
_cell_angle_beta 90
_cell_angle_gamma 90
_cell_formula_units_Z 1
_cell_length_a 25.35700(10)
_cell_length_b 25.35700(10)
_cell_length_c 25.35700(10)
_cell_measurement_reflns_used 6750
_cell_measurement_temperature 293.01(10)
_cell_measurement_theta_max 73.1880
_cell_measurement_theta_min 3.8780
_cell_volume 16303.98(11)
_computing_structure_refinement 'SHELXL-2013 (Sheldrick, 2013)'
_diffrn_ambient_temperature 293.01(10)
_diffrn_detector_area_resol_mean 10.5594
_diffrn_measured_fraction_theta_full 0.997
_diffrn_measured_fraction_theta_max 0.979
_diffrn_measurement_device_type 'SuperNova, Dual, Cu at zero, Atlas'
_diffrn_measurement_method '\w scans'
_diffrn_radiation_type CuK\a
_diffrn_radiation_wavelength 1.54184
_diffrn_reflns_av_R_equivalents 0.0290
_diffrn_reflns_av_unetI/netI 0.0221
_diffrn_reflns_Laue_measured_fraction_full 0.997
_diffrn_reflns_Laue_measured_fraction_max 0.979
_diffrn_reflns_limit_h_max 21
_diffrn_reflns_limit_h_min -6
_diffrn_reflns_limit_k_max 26
_diffrn_reflns_limit_k_min -18
_diffrn_reflns_limit_l_max 31
_diffrn_reflns_limit_l_min -10
_diffrn_reflns_number 13996
_diffrn_reflns_point_group_measured_fraction_full 0.997
_diffrn_reflns_point_group_measured_fraction_max 0.979
_diffrn_reflns_theta_full 67.684
_diffrn_reflns_theta_max 73.441
_diffrn_reflns_theta_min 3.898
_exptl_absorpt_coefficient_mu 1.985
_exptl_absorpt_correction_T_max 1.00000
_exptl_absorpt_correction_T_min 0.71569
_exptl_absorpt_correction_type multi-scan
_exptl_crystal_colour 'dark red'
_exptl_crystal_density_diffrn 0.475
_exptl_crystal_description cubic
_exptl_crystal_F_000 2279
_exptl_crystal_size_max 0.14
_exptl_crystal_size_mid 0.14
_exptl_crystal_size_min 0.14
_refine_diff_density_max 1.136
_refine_diff_density_min -2.200
_refine_diff_density_rms 0.089
_refine_ls_extinction_method none
_refine_ls_goodness_of_fit_ref 1.095
_refine_ls_hydrogen_treatment constr
_refine_ls_matrix_type full
_refine_ls_number_parameters 85
_refine_ls_number_reflns 3165
_refine_ls_number_restraints 30
_refine_ls_restrained_S_all 1.545
_refine_ls_R_factor_all 0.0422
_refine_ls_R_factor_gt 0.0397
_refine_ls_shift/su_max 0.002
_refine_ls_shift/su_mean 0.000
_refine_ls_structure_factor_coef Fsqd
_refine_ls_weighting_details 'w=1/[\s^2^(Fo^2^)+(0.0825P)^2^+7.2470P] where P=(Fo^2^+2Fc^2^)/3'
_refine_ls_weighting_scheme calc
_refine_ls_wR_factor_gt 0.1188
_refine_ls_wR_factor_ref 0.1203
_reflns_Friedel_coverage 0.000
_reflns_number_gt 2873
_reflns_number_total 3165
_reflns_threshold_expression 'I > 2\s(I)'
_cod_data_source_file c5sc00213c2.cif
_cod_data_source_block 1
_cod_depositor_comments 'Adding full bibliography for 1518956--1518959.cif.'
_cod_original_cell_volume 16303.98(19)
_cod_database_code 1518959
_shelx_space_group_comment
;
The symmetry employed for this shelxl refinement is uniquely defined
by the following loop, which should always be used as a source of
symmetry information in preference to the above space-group names.
They are only intended as comments.
;
_platon_squeeze_void_probe_radius 1.20
_shelxl_version_number 2013-4

loop_
_space_group_symop_operation_xyz
'x, y, z'
'-y, x, z'
'-x, -y, z'
'y, -x, z'
'x, -z, y'
'x, -y, -z'
'x, z, -y'
'z, y, -x'
'-x, y, -z'
'-z, y, x'
'z, x, y'
'y, z, x'
'-y, -z, x'
'z, -x, -y'
'-y, z, -x'
'-z, -x, y'
'-z, x, -y'
'y, -z, -x'
'y, x, -z'
'-y, -x, -z'
'-x, z, y'
'-x, -z, -y'
'z, -y, x'
'-z, -y, -x'
'-x, -y, -z'
'y, -x, -z'
'x, y, -z'
'-y, x, -z'
'-x, z, -y'
'-x, y, z'
'-x, -z, y'
'-z, -y, x'
'x, -y, z'
'z, -y, -x'
'-z, -x, -y'
'-y, -z, -x'
'y, z, -x'
'-z, x, y'
'y, -z, x'
'z, x, -y'
'z, -x, y'
'-y, z, x'
'-y, -x, z'
'y, x, z'
'x, -z, -y'
'x, z, y'
'-z, y, -x'
'z, y, x'

loop_
_atom_site_label
_atom_site_type_symbol
_atom_site_fract_x
_atom_site_fract_y
_atom_site_fract_z
_atom_site_U_iso_or_equiv
_atom_site_adp_type
_atom_site_occupancy
_atom_site_site_symmetry_order
_atom_site_calc_flag
_atom_site_refinement_flags_posn
_atom_site_refinement_flags_adp
_atom_site_refinement_flags_occupancy
Hf1 Hf 0.0000 0.90298(2) 1.0000 0.01509(13) Uani 1 8 d S T P
O2 O 0.0000 0.86033(10) 0.92368(10) 0.0341(5) Uani 1 2 d S T P
O1 O 0.04792(16) 0.95208(16) 0.95208(16) 0.0577(19) Uani 1 6 d S T P
C11 C 0.0000 0.5428(3) 0.6107(2) 0.125(3) Uani 1 2 d S TU P
C1 C 0.0000 0.87631(14) 0.87631(14) 0.0367(11) Uani 1 4 d S T P
C2 C 0.0000 0.83456(16) 0.83456(16) 0.0547(17) Uani 1 4 d S T P
C3 C 0.0000 0.7832(2) 0.8474(2) 0.147(5) Uani 1 2 d S T P
H3 H 0.0000 0.7730 0.8835 0.177 Uiso 1 2 calc R U P
C4 C 0.0000 0.7446(2) 0.8083(3) 0.181(7) Uani 1 2 d S T P
H4 H 0.0000 0.7085 0.8183 0.217 Uiso 1 2 calc R U P
N1 N 0.0000 0.5000 0.5779(3) 0.111(3) Uani 1 4 d S TU P
C5 C 0.0000 0.7571(2) 0.7571(2) 0.108(4) Uani 1 4 d S T P
C6 C 0.0000 0.7152(2) 0.7152(2) 0.129(6) Uani 1 4 d S T P
C9 C 0.0000 0.6374(3) 0.6374(3) 0.099(3) Uani 1 4 d S TU P
C8 C 0.0411(9) 0.6735(4) 0.6387(4) 0.238(15) Uani 0.5 1 d . . P
H8 H 0.0698 0.6711 0.6147 0.285 Uiso 0.5 1 calc R U P
Cu1 Cu 0.0000 0.5000 0.5000 0.167(2) Uani 1 16 d S TU P
C10 C 0.0000 0.5962(2) 0.5962(2) 0.171(9) Uani 1 4 d S T P
C12 C 0.0000 0.5273(3) 0.6645(3) 0.146(3) Uani 1 2 d S TU P
H12 H 0.0000 0.5498 0.6944 0.176 Uiso 1 2 calc R U P
C7 C 0.0389(7) 0.7138(4) 0.6767(4) 0.193(10) Uani 0.5 1 d . . P
H7 H 0.0648 0.7408 0.6760 0.231 Uiso 0.5 1 calc R U P

loop_
_atom_site_aniso_label
_atom_site_aniso_U_11
_atom_site_aniso_U_22
_atom_site_aniso_U_33
_atom_site_aniso_U_23
_atom_site_aniso_U_13
_atom_site_aniso_U_12
Hf1 0.01680(14) 0.01168(16) 0.01680(14) 0.000 0.000 0.000
O2 0.0433(14) 0.0284(12) 0.0305(13) -0.0121(10) 0.000 0.000
O1 0.0577(19) 0.0577(19) 0.0577(19) 0.041(2) -0.041(2) -0.041(2)
C11 0.281(9) 0.054(3) 0.040(3) -0.008(3) 0.000 0.000
C1 0.049(3) 0.0306(16) 0.0306(16) -0.013(2) 0.000 0.000
C2 0.096(5) 0.0341(18) 0.0341(18) -0.014(2) 0.000 0.000
C3 0.371(16) 0.038(3) 0.033(3) -0.016(2) 0.000 0.000
C4 0.46(2) 0.036(3) 0.048(3) -0.022(3) 0.000 0.000
N1 0.247(9) 0.044(3) 0.043(3) 0.000 0.000 0.000
C5 0.236(15) 0.043(3) 0.043(3) -0.022(4) 0.000 0.000
C6 0.30(2) 0.042(3) 0.042(3) -0.021(4) 0.000 0.000
C9 0.165(7) 0.066(3) 0.066(3) -0.009(4) 0.000 0.000
C8 0.60(5) 0.063(5) 0.054(5) -0.029(4) 0.069(11) -0.061(12)
Cu1 0.461(6) 0.0196(6) 0.0196(6) 0.000 0.000 0.000
C10 0.44(3) 0.035(3) 0.035(3) -0.004(3) 0.000 0.000
C12 0.313(9) 0.075(4) 0.052(3) -0.010(3) 0.000 0.000
C7 0.43(3) 0.068(6) 0.083(7) -0.047(5) 0.071(11) -0.032(10)

loop_
_atom_type_symbol
_atom_type_description
_atom_type_scat_dispersion_real
_atom_type_scat_dispersion_imag
_atom_type_scat_source
C C 0.0181 0.0091 'International Tables Vol C Tables 4.2.6.8 and 6.1.1.4'
H H 0.0000 0.0000 'International Tables Vol C Tables 4.2.6.8 and 6.1.1.4'
Cu Cu -1.9646 0.5888 'International Tables Vol C Tables 4.2.6.8 and 6.1.1.4'
N N 0.0311 0.0180 'International Tables Vol C Tables 4.2.6.8 and 6.1.1.4'
O O 0.0492 0.0322 'International Tables Vol C Tables 4.2.6.8 and 6.1.1.4'
Hf Hf -6.1794 4.9776 'International Tables Vol C Tables 4.2.6.8 and 6.1.1.4'

loop_
_geom_angle_atom_site_label_1
_geom_angle_atom_site_label_2
_geom_angle_atom_site_label_3
_geom_angle
_geom_angle_site_symmetry_1
_geom_angle_site_symmetry_3
O1 Hf1 O1 69.86(18) . 27_557
O1 Hf1 O1 69.86(18) . 4_465
O1 Hf1 O1 108.2(4) 27_557 4_465
O1 Hf1 O1 108.2(4) . 26_467
O1 Hf1 O1 69.87(18) 27_557 26_467
O1 Hf1 O1 69.87(18) 4_465 26_467
O1 Hf1 O2 77.67(15) . .
O1 Hf1 O2 141.82(3) 27_557 .
O1 Hf1 O2 77.67(15) 4_465 .
O1 Hf1 O2 141.82(3) 26_467 .
O1 Hf1 O2 141.82(3) . 8_456
O1 Hf1 O2 141.82(3) 27_557 8_456
O1 Hf1 O2 77.67(15) 4_465 8_456
O1 Hf1 O2 77.67(15) 26_467 8_456
O2 Hf1 O2 76.23(6) . 8_456
O1 Hf1 O2 77.67(15) . 10_656
O1 Hf1 O2 77.67(15) 27_557 10_656
O1 Hf1 O2 141.82(3) 4_465 10_656
O1 Hf1 O2 141.82(3) 26_467 10_656
O2 Hf1 O2 76.23(6) . 10_656
O2 Hf1 O2 121.60(14) 8_456 10_656
O1 Hf1 O2 141.82(3) . 27_557
O1 Hf1 O2 77.67(15) 27_557 27_557
O1 Hf1 O2 141.82(3) 4_465 27_557
O1 Hf1 O2 77.67(15) 26_467 27_557
O2 Hf1 O2 121.60(14) . 27_557
O2 Hf1 O2 76.23(6) 8_456 27_557
O2 Hf1 O2 76.23(6) 10_656 27_557
O1 Hf1 Hf1 34.94(9) . 2_665
O1 Hf1 Hf1 34.94(9) 27_557 2_665
O1 Hf1 Hf1 89.43(16) 4_465 2_665
O1 Hf1 Hf1 89.43(16) 26_467 2_665
O2 Hf1 Hf1 110.18(5) . 2_665
O2 Hf1 Hf1 164.20(7) 8_456 2_665
O2 Hf1 Hf1 74.20(7) 10_656 2_665
O2 Hf1 Hf1 110.18(5) 27_557 2_665
O1 Hf1 Hf1 89.43(15) . 29_557
O1 Hf1 Hf1 34.94(9) 27_557 29_557
O1 Hf1 Hf1 89.43(15) 4_465 29_557
O1 Hf1 Hf1 34.94(9) 26_467 29_557
O2 Hf1 Hf1 164.20(7) . 29_557
O2 Hf1 Hf1 110.18(5) 8_456 29_557
O2 Hf1 Hf1 110.18(5) 10_656 29_557
O2 Hf1 Hf1 74.20(7) 27_557 29_557
Hf1 Hf1 Hf1 60.0 2_665 29_557
O1 Hf1 Hf1 89.43(15) . 26_467
O1 Hf1 Hf1 89.43(15) 27_557 26_467
O1 Hf1 Hf1 34.94(9) 4_465 26_467
O1 Hf1 Hf1 34.94(9) 26_467 26_467
O2 Hf1 Hf1 110.18(5) . 26_467
O2 Hf1 Hf1 74.20(7) 8_456 26_467
O2 Hf1 Hf1 164.20(7) 10_656 26_467
O2 Hf1 Hf1 110.18(5) 27_557 26_467
Hf1 Hf1 Hf1 90.0 2_665 26_467
Hf1 Hf1 Hf1 60.0 29_557 26_467
O1 Hf1 Hf1 34.94(9) . 5_575
O1 Hf1 Hf1 89.43(15) 27_557 5_575
O1 Hf1 Hf1 34.94(9) 4_465 5_575
O1 Hf1 Hf1 89.43(15) 26_467 5_575
O2 Hf1 Hf1 74.20(7) . 5_575
O2 Hf1 Hf1 110.18(5) 8_456 5_575
O2 Hf1 Hf1 110.18(5) 10_656 5_575
O2 Hf1 Hf1 164.20(7) 27_557 5_575
Hf1 Hf1 Hf1 60.0 2_665 5_575
Hf1 Hf1 Hf1 90.0 29_557 5_575
Hf1 Hf1 Hf1 60.0 26_467 5_575
C1 O2 Hf1 132.2(2) . .
Hf1 O1 Hf1 110.12(17) 2_665 5_575
Hf1 O1 Hf1 110.12(17) 2_665 .
Hf1 O1 Hf1 110.12(17) 5_575 .
N1 C11 C10 127.3(6) . .
N1 C11 C12 111.4(6) . .
C10 C11 C12 121.3(6) . .
O2 C1 O2 127.3(4) 21 .
O2 C1 C2 116.4(2) 21 .
O2 C1 C2 116.4(2) . .
C3 C2 C3 118.2(6) . 21
C3 C2 C1 120.9(3) . .
C3 C2 C1 120.9(3) 21 .
C2 C3 C4 120.5(6) . .
C2 C3 H3 119.8 . .
C4 C3 H3 119.8 . .
C5 C4 C3 121.7(6) . .
C5 C4 H4 119.2 . .
C3 C4 H4 119.2 . .
C11 N1 C11 105.0(7) . 3_565
C11 N1 Cu1 127.5(4) . .
C11 N1 Cu1 127.5(4) 3_565 .
C4 C5 C4 117.5(8) 21 .
C4 C5 C6 121.2(4) 21 .
C4 C5 C6 121.3(4) . .
C7 C6 C7 57.2(11) 21 30
C7 C6 C7 90.5(14) 21 46
C7 C6 C7 117.8(11) 30 46
C7 C6 C7 117.8(11) 21 .
C7 C6 C7 90.5(14) 30 .
C7 C6 C7 57.2(11) 46 .
C7 C6 C5 121.1(6) 21 .
C7 C6 C5 121.1(6) 30 .
C7 C6 C5 121.1(6) 46 .
C7 C6 C5 121.1(6) . .
C8 C9 C8 53.4(12) 30 21
C8 C9 C8 97.4(15) 30 .
C8 C9 C8 122.1(13) 21 .
C8 C9 C8 122.1(13) 30 46
C8 C9 C8 97.4(15) 21 46
C8 C9 C8 53.4(12) . 46
C8 C9 C10 118.9(6) 30 .
C8 C9 C10 118.9(6) 21 .
C8 C9 C10 118.9(6) . .
C8 C9 C10 118.9(6) 46 .
C9 C8 C7 117.7(16) . .
C9 C8 H8 121.1 . .
C7 C8 H8 121.1 . .
N1 Cu1 N1 180.0 29_556 5_565
N1 Cu1 N1 90.0 29_556 25_566
N1 Cu1 N1 90.0 5_565 25_566
N1 Cu1 N1 90.0 29_556 .
N1 Cu1 N1 90.0 5_565 .
N1 Cu1 N1 180.0 25_566 .
C11 C10 C11 120.4(8) . 21
C11 C10 C9 119.8(4) . .
C11 C10 C9 119.8(4) 21 .
C12 C12 C11 106.1(4) 3_565 .
C12 C12 H12 127.0 3_565 .
C11 C12 H12 127.0 . .
C6 C7 C8 122.1(14) . .
C6 C7 C8 94.5(9) . 46
C8 C7 C8 40.9(7) . 46
C6 C7 C7 44.8(7) . 30
C8 C7 C7 92.3(13) . 30
C8 C7 C7 91.7(10) 46 30
C6 C7 H7 119.0 . .
C8 C7 H7 119.0 . .
C8 C7 H7 134.4 46 .
C7 C7 H7 133.7 30 .

loop_
_geom_bond_atom_site_label_1
_geom_bond_atom_site_label_2
_geom_bond_distance
_geom_bond_site_symmetry_2
Hf1 O1 2.122(2) .
Hf1 O1 2.122(2) 27_557
Hf1 O1 2.122(2) 4_465
Hf1 O1 2.122(2) 26_467
Hf1 O2 2.217(2) .
Hf1 O2 2.217(2) 8_456
Hf1 O2 2.217(2) 10_656
Hf1 O2 2.217(2) 27_557
Hf1 Hf1 3.4789(3) 2_665
Hf1 Hf1 3.4789(3) 29_557
Hf1 Hf1 3.4789(3) 26_467
Hf1 Hf1 3.4789(3) 5_575
O2 C1 1.268(4) .
O1 Hf1 2.122(2) 2_665
O1 Hf1 2.122(2) 5_575
C11 N1 1.367(7) .
C11 C10 1.403(8) .
C11 C12 1.420(9) .
C1 O2 1.268(4) 21
C1 C2 1.497(7) .
C2 C3 1.343(7) .
C2 C3 1.344(7) 21
C3 C4 1.393(7) .
C3 H3 0.9500 .
C4 C5 1.336(8) .
C4 H4 0.9500 .
N1 C11 1.367(7) 3_565
N1 Cu1 1.974(7) .
C5 C4 1.336(8) 21
C5 C6 1.502(10) .
C6 C7 1.388(14) 21
C6 C7 1.388(14) 30
C6 C7 1.388(14) 46
C6 C7 1.388(14) .
C9 C8 1.388(17) 30
C9 C8 1.388(17) 21
C9 C8 1.388(17) .
C9 C8 1.388(17) 46
C9 C10 1.477(12) .
C8 C7 1.406(12) .
C8 H8 0.9500 .
Cu1 N1 1.974(7) 29_556
Cu1 N1 1.974(7) 5_565
Cu1 N1 1.974(7) 25_566
C10 C11 1.403(8) 21
C12 C12 1.384(15) 3_565
C12 H12 0.9500 .
C7 C8 1.906(13) 46
C7 C7 1.97(4) 30
C7 H7 0.9500 .

loop_
_platon_squeeze_void_nr
_platon_squeeze_void_average_x
_platon_squeeze_void_average_y
_platon_squeeze_void_average_z
_platon_squeeze_void_volume
_platon_squeeze_void_count_electrons
_platon_squeeze_void_content
1 -0.011 -0.008 0.344 13062 2065 ' '
